data_4002039
loop_
_publ_author_name
'Lu, Weigang'
'Wei, Zhangwen'
'Yuan, Daqiang'
'Tian, Jian'
'Fordham, Stephen'
'Zhou, Hong-Cai'

_publ_section_title
;
 Rational Design and Synthesis of Porous Polymer Networks: Toward High
 Surface Area
;
_journal_issue 15
_journal_name_full 'Chemistry of Materials'
_journal_page_first 4589
_journal_paper_doi 10.1021/cm501922h
_journal_volume 26
_journal_year 2014
_chemical_formula_moiety 'C18 H18 I4 O4'
_chemical_formula_sum 'C18 H18 I4 O4'
_chemical_formula_weight 805.92
_chemical_melting_point ?
_chemical_name_systematic
; 
 ? 
;
_space_group_IT_number 9
_symmetry_cell_setting monoclinic
_symmetry_space_group_name_Hall 'C -2yc'
_symmetry_space_group_name_H-M 'C 1 c 1'
_atom_sites_solution_hydrogens geom
_atom_sites_solution_primary direct
_atom_sites_solution_secondary difmap
_audit_creation_method SHELXL-97
_cell_angle_alpha 90.00
_cell_angle_beta 91.472(5)
_cell_angle_gamma 90.00
_cell_formula_units_Z 4
_cell_length_a 12.997(6)
_cell_length_b 13.035(6)
_cell_length_c 13.301(6)
_cell_measurement_reflns_used 5425
_cell_measurement_temperature 110(2)
_cell_measurement_theta_max 27.86
_cell_measurement_theta_min 2.67
_cell_volume 2252.7(18)
_computing_cell_refinement 'SAINT+ ver. (Bruker, 2001)'
_computing_data_collection 'APEX2  (Bruker, 2008)'
_computing_data_reduction 'SAINT+ ver. (Bruker, 2001)'
_computing_molecular_graphics 'SHELXTL (Sheldrick, 2008)'
_computing_publication_material 'SHELXTL (Sheldrick, 2008)'
_computing_structure_refinement 'SHELXL-97 (Sheldrick, 2008)'
_computing_structure_solution 'SHELXS-97 (Sheldrick, 2008)'
_diffrn_ambient_temperature 110(2)
_diffrn_measured_fraction_theta_full 0.999
_diffrn_measured_fraction_theta_max 0.999
_diffrn_measurement_device_type 'Bruker SMART APEX II CCD area detector'
_diffrn_measurement_method 'phi and omega scans'
_diffrn_radiation_monochromator graphite
_diffrn_radiation_source 'fine-focus sealed tube'
_diffrn_radiation_type MoK\a
_diffrn_radiation_wavelength 0.71073
_diffrn_reflns_av_R_equivalents 0.0582
_diffrn_reflns_av_sigmaI/netI 0.0730
_diffrn_reflns_limit_h_max 17
_diffrn_reflns_limit_h_min -17
_diffrn_reflns_limit_k_max 17
_diffrn_reflns_limit_k_min -17
_diffrn_reflns_limit_l_max 17
_diffrn_reflns_limit_l_min -17
_diffrn_reflns_number 12911
_diffrn_reflns_theta_full 27.89
_diffrn_reflns_theta_max 27.89
_diffrn_reflns_theta_min 2.21
_exptl_absorpt_coefficient_mu 5.552
_exptl_absorpt_correction_T_max 0.6067
_exptl_absorpt_correction_T_min 0.6067
_exptl_crystal_density_diffrn 2.376
_exptl_crystal_density_meas ?
_exptl_crystal_density_method 'not measured'
_exptl_crystal_F_000 1480
_exptl_crystal_size_max 0.10
_exptl_crystal_size_mid 0.10
_exptl_crystal_size_min 0.10
_refine_diff_density_max 1.365
_refine_diff_density_min -0.991
_refine_diff_density_rms 0.189
_refine_ls_abs_structure_details 'Flack H D (1983), Acta Cryst. A39, 876-881'
_refine_ls_abs_structure_Flack 0.09(4)
_refine_ls_extinction_method none
_refine_ls_goodness_of_fit_ref 1.057
_refine_ls_hydrogen_treatment mixed
_refine_ls_matrix_type full
_refine_ls_number_parameters 241
_refine_ls_number_reflns 5348
_refine_ls_number_restraints 2
_refine_ls_restrained_S_all 1.057
_refine_ls_R_factor_all 0.0419
_refine_ls_R_factor_gt 0.0399
_refine_ls_shift/su_max 0.001
_refine_ls_shift/su_mean 0.000
_refine_ls_structure_factor_coef Fsqd
_refine_ls_weighting_details 'calc w=1/[\s^2^(Fo^2^)+(0.0262P)^2^+2.7840P] where P=(Fo^2^+2Fc^2^)/3'
_refine_ls_weighting_scheme calc
_refine_ls_wR_factor_gt 0.0919
_refine_ls_wR_factor_ref 0.0930
_reflns_number_gt 5099
_reflns_number_total 5348
_reflns_threshold_expression >2sigma(I)
_cod_data_source_file cm501922h_si_006.cif
_cod_data_source_block y:\luke\lu_l3\work\2
_cod_depositor_comments
;
The following automatic conversions were performed:

'_chemical_melting_point' value 'not measured' was changed to '?' -
the value is undefined or not given.

'_symmetry_cell_setting' value
'Monoclinic' changed to 'monoclinic' according to
/usr/data/users/saulius/crontab/automatic-downloads/rss-feeds/ACS/lib/dictionaries/cif_core.dic
dictionary named 'cif_core.dic' version 2.4.2 from 2011-04-26.

Automatic conversion script
Id: cif_fix_values 2281 2013-09-26 08:29:07Z andrius 

 Adding full bibliography for 4002035--4002039.cif.

The following automatic conversions were performed:

'_exptl_crystal_density_meas' value 'not measured' was changed to '?'
- the value is perceived as not measured.

Automatic conversion script
Id: cif_fix_values 3008 2015-01-20 13:52:24Z robertas 
;
_cod_original_cell_volume 2252.7(19)
_cod_original_sg_symbol_H-M 'Cc   '
_cod_database_code 4002039

loop_
_symmetry_equiv_pos_as_xyz
'x, y, z'
'x, -y, z+1/2'
'x+1/2, y+1/2, z'
'x+1/2, -y+1/2, z+1/2'

loop_
_atom_site_label
_atom_site_type_symbol
_atom_site_fract_x
_atom_site_fract_y
_atom_site_fract_z
_atom_site_U_iso_or_equiv
_atom_site_adp_type
_atom_site_occupancy
_atom_site_symmetry_multiplicity
_atom_site_calc_flag
_atom_site_refinement_flags
I1 I 0.45580(4) 0.21355(4) 0.10124(4) 0.02565(13) Uani 1 1 d .
I2 I 0.92251(4) 0.15593(5) 0.09199(4) 0.03167(15) Uani 1 1 d .
I3 I 0.70224(5) 0.53789(4) -0.41011(4) 0.02527(13) Uani 1 1 d .
I4 I 0.65873(4) 0.08116(4) -0.51563(4) 0.02518(13) Uani 1 1 d .
O1 O 0.5024(4) 0.2563(4) -0.1226(4) 0.0162(10) Uani 1 1 d .
O2 O 0.8663(4) 0.2037(4) -0.1326(4) 0.0202(11) Uani 1 1 d .
O3 O 0.7134(4) 0.4318(4) -0.1993(4) 0.0155(10) Uani 1 1 d .
O4 O 0.6520(4) 0.0801(4) -0.2798(4) 0.0163(11) Uani 1 1 d .
C1 C 0.6914(6) 0.1941(6) 0.0817(6) 0.0181(15) Uani 1 1 d .
C2 C 0.7794(5) 0.1899(5) 0.0244(6) 0.0159(14) Uani 1 1 d .
C3 C 0.7768(5) 0.2059(5) -0.0802(6) 0.0147(14) Uani 1 1 d .
C4 C 0.6839(6) 0.2315(5) -0.1294(5) 0.0146(14) Uani 1 1 d .
C5 C 0.5952(5) 0.2361(5) -0.0745(5) 0.0135(13) Uani 1 1 d .
C6 C 0.5995(6) 0.2161(6) 0.0307(6) 0.0167(14) Uani 1 1 d .
C7 C 0.6830(5) 0.2558(6) -0.2387(5) 0.0134(13) Uani 1 1 d .
C8 C 0.6993(6) 0.3552(6) -0.2717(6) 0.0169(15) Uani 1 1 d .
C9 C 0.6936(5) 0.3806(6) -0.3729(5) 0.0137(13) Uani 1 1 d .
C10 C 0.6822(6) 0.3046(7) -0.4494(6) 0.0187(15) Uani 1 1 d .
C11 C 0.6695(6) 0.2043(5) -0.4127(5) 0.0154(14) Uani 1 1 d .
C12 C 0.6660(6) 0.1803(5) -0.3111(6) 0.0157(14) Uani 1 1 d .
C13 C 0.6782(7) 0.3270(6) -0.5584(7) 0.0260(18) Uani 1 1 d .
H13A H 0.7442 0.3089 -0.5877 0.039 Uiso 1 1 calc R
H13B H 0.6648 0.4002 -0.5688 0.039 Uiso 1 1 calc R
H13C H 0.6231 0.2867 -0.5909 0.039 Uiso 1 1 calc R
C14 C 0.6974(6) 0.1777(6) 0.1933(6) 0.0202(16) Uani 1 1 d .
H14A H 0.7346 0.2349 0.2252 0.030 Uiso 1 1 calc R
H14B H 0.7338 0.1134 0.2080 0.030 Uiso 1 1 calc R
H14C H 0.6276 0.1740 0.2194 0.030 Uiso 1 1 calc R
C15 C 0.8203(6) 0.4541(6) -0.1789(6) 0.0190(16) Uani 1 1 d .
H15A H 0.8530 0.3953 -0.1453 0.028 Uiso 1 1 calc R
H15B H 0.8261 0.5145 -0.1353 0.028 Uiso 1 1 calc R
H15C H 0.8546 0.4679 -0.2423 0.028 Uiso 1 1 calc R
C16 C 0.5451(6) 0.0542(6) -0.2705(7) 0.0226(17) Uani 1 1 d .
H16A H 0.5154 0.0954 -0.2170 0.034 Uiso 1 1 calc R
H16B H 0.5389 -0.0188 -0.2540 0.034 Uiso 1 1 calc R
H16C H 0.5083 0.0682 -0.3342 0.034 Uiso 1 1 calc R
C17 C 0.8920(6) 0.1047(6) -0.1726(7) 0.0244(17) Uani 1 1 d .
H17A H 0.8822 0.0521 -0.1210 0.037 Uiso 1 1 calc R
H17B H 0.9639 0.1047 -0.1928 0.037 Uiso 1 1 calc R
H17C H 0.8472 0.0898 -0.2312 0.037 Uiso 1 1 calc R
C18 C 0.4734(5) 0.3630(5) -0.1212(6) 0.0159(14) Uani 1 1 d .
H18A H 0.4664 0.3856 -0.0515 0.024 Uiso 1 1 calc R
H18B H 0.4076 0.3718 -0.1578 0.024 Uiso 1 1 calc R
H18C H 0.5264 0.4039 -0.1535 0.024 Uiso 1 1 calc R

loop_
_atom_site_aniso_label
_atom_site_aniso_U_11
_atom_site_aniso_U_22
_atom_site_aniso_U_33
_atom_site_aniso_U_23
_atom_site_aniso_U_13
_atom_site_aniso_U_12
I1 0.0200(2) 0.0316(3) 0.0259(3) 0.0095(2) 0.0108(2) 0.0052(2)
I2 0.0172(2) 0.0540(4) 0.0235(3) 0.0072(3) -0.0064(2) 0.0011(3)
I3 0.0426(3) 0.0137(2) 0.0196(2) 0.00431(19) 0.0019(2) -0.0013(2)
I4 0.0396(3) 0.0190(2) 0.0170(2) -0.0062(2) 0.0012(2) -0.0031(2)
O1 0.014(2) 0.022(3) 0.013(2) 0.003(2) -0.001(2) 0.002(2)
O2 0.014(3) 0.023(3) 0.024(3) 0.000(2) 0.008(2) 0.002(2)
O3 0.019(3) 0.013(2) 0.015(2) -0.001(2) 0.003(2) 0.000(2)
O4 0.014(2) 0.012(3) 0.023(3) 0.002(2) 0.002(2) 0.002(2)
C1 0.025(4) 0.010(3) 0.020(4) 0.003(3) 0.006(3) -0.008(3)
C2 0.012(3) 0.013(3) 0.022(4) 0.004(3) -0.003(3) 0.000(3)
C3 0.008(3) 0.012(3) 0.024(4) -0.002(3) 0.002(3) -0.004(3)
C4 0.020(4) 0.011(3) 0.013(3) 0.000(3) 0.003(3) -0.003(3)
C5 0.014(3) 0.014(3) 0.013(3) 0.002(3) 0.001(3) -0.002(3)
C6 0.016(3) 0.018(4) 0.016(3) 0.002(3) 0.004(3) 0.002(3)
C7 0.012(3) 0.019(3) 0.009(3) 0.000(3) -0.004(3) 0.000(3)
C8 0.016(4) 0.017(3) 0.018(4) -0.003(3) -0.001(3) 0.001(3)
C9 0.013(3) 0.018(3) 0.010(3) 0.006(3) 0.004(2) -0.001(3)
C10 0.013(3) 0.027(4) 0.016(4) -0.011(3) 0.000(3) 0.000(3)
C11 0.021(4) 0.014(3) 0.011(3) -0.001(3) 0.000(3) 0.002(3)
C12 0.015(3) 0.013(3) 0.018(4) -0.004(3) 0.002(3) 0.000(3)
C13 0.029(4) 0.020(4) 0.029(5) -0.001(3) 0.004(4) 0.007(4)
C14 0.017(4) 0.021(4) 0.023(4) 0.001(3) -0.004(3) 0.001(3)
C15 0.014(3) 0.021(4) 0.022(4) 0.000(3) 0.001(3) -0.003(3)
C16 0.019(4) 0.018(4) 0.031(4) -0.010(3) 0.007(3) -0.010(3)
C17 0.016(4) 0.021(4) 0.036(5) -0.001(3) 0.000(3) 0.009(3)
C18 0.012(3) 0.014(3) 0.022(4) 0.004(3) 0.002(3) 0.003(3)

loop_
_atom_type_symbol
_atom_type_description
_atom_type_scat_dispersion_real
_atom_type_scat_dispersion_imag
_atom_type_scat_source
C C 0.0033 0.0016 'International Tables Vol C Tables 4.2.6.8 and 6.1.1.4'
H H 0.0000 0.0000 'International Tables Vol C Tables 4.2.6.8 and 6.1.1.4'
O O 0.0106 0.0060 'International Tables Vol C Tables 4.2.6.8 and 6.1.1.4'
I I -0.4742 1.8119 'International Tables Vol C Tables 4.2.6.8 and 6.1.1.4'

loop_
_geom_angle_atom_site_label_1
_geom_angle_atom_site_label_2
_geom_angle_atom_site_label_3
_geom_angle
C5 O1 C18 113.9(5)
C3 O2 C17 114.5(6)
C8 O3 C15 112.6(5)
C12 O4 C16 112.5(6)
C6 C1 C2 116.7(7)
C6 C1 C14 122.4(7)
C2 C1 C14 121.0(7)
C1 C2 C3 122.5(7)
C1 C2 I2 120.4(6)
C3 C2 I2 117.1(5)
O2 C3 C4 120.0(7)
O2 C3 C2 120.0(6)
C4 C3 C2 119.8(7)
C5 C4 C3 119.0(7)
C5 C4 C7 121.4(7)
C3 C4 C7 119.6(7)
O1 C5 C4 119.8(6)
O1 C5 C6 120.3(6)
C4 C5 C6 119.9(7)
C1 C6 C5 122.0(7)
C1 C6 I1 122.6(6)
C5 C6 I1 115.2(5)
C8 C7 C12 117.7(7)
C8 C7 C4 120.8(7)
C12 C7 C4 121.5(7)
C7 C8 C9 121.8(7)
C7 C8 O3 117.9(7)
C9 C8 O3 120.1(7)
C8 C9 C10 122.0(7)
C8 C9 I3 117.2(5)
C10 C9 I3 120.8(5)
C11 C10 C9 114.2(7)
C11 C10 C13 121.5(7)
C9 C10 C13 124.3(8)
C12 C11 C10 123.7(7)
C12 C11 I4 117.1(5)
C10 C11 I4 119.2(5)
O4 C12 C11 120.9(6)
O4 C12 C7 118.7(7)
C11 C12 C7 120.3(7)
C10 C13 H13A 109.5
C10 C13 H13B 109.5
H13A C13 H13B 109.5
C10 C13 H13C 109.5
H13A C13 H13C 109.5
H13B C13 H13C 109.5
C1 C14 H14A 109.5
C1 C14 H14B 109.5
H14A C14 H14B 109.5
C1 C14 H14C 109.5
H14A C14 H14C 109.5
H14B C14 H14C 109.5
O3 C15 H15A 109.5
O3 C15 H15B 109.5
H15A C15 H15B 109.5
O3 C15 H15C 109.5
H15A C15 H15C 109.5
H15B C15 H15C 109.5
O4 C16 H16A 109.5
O4 C16 H16B 109.5
H16A C16 H16B 109.5
O4 C16 H16C 109.5
H16A C16 H16C 109.5
H16B C16 H16C 109.5
O2 C17 H17A 109.5
O2 C17 H17B 109.5
H17A C17 H17B 109.5
O2 C17 H17C 109.5
H17A C17 H17C 109.5
H17B C17 H17C 109.5
O1 C18 H18A 109.5
O1 C18 H18B 109.5
H18A C18 H18B 109.5
O1 C18 H18C 109.5
H18A C18 H18C 109.5
H18B C18 H18C 109.5

loop_
_geom_bond_atom_site_label_1
_geom_bond_atom_site_label_2
_geom_bond_distance
I1 C6 2.112(8)
I2 C2 2.093(7)
I3 C9 2.113(7)
I4 C11 2.112(7)
O1 C5 1.375(9)
O1 C18 1.441(8)
O2 C3 1.372(9)
O2 C17 1.438(9)
O3 C8 1.397(9)
O3 C15 1.438(9)
O4 C12 1.384(8)
O4 C16 1.438(9)
C1 C6 1.388(12)
C1 C2 1.393(11)
C1 C14 1.499(11)
C2 C3 1.406(11)
C3 C4 1.399(10)
C4 C5 1.382(10)
C4 C7 1.487(10)
C5 C6 1.424(10)
C7 C8 1.386(10)
C7 C12 1.392(10)
C8 C9 1.386(10)
C9 C10 1.425(11)
C10 C11 1.407(11)
C10 C13 1.479(12)
C11 C12 1.389(10)
C13 H13A 0.9800
C13 H13B 0.9800
C13 H13C 0.9800
C14 H14A 0.9800
C14 H14B 0.9800
C14 H14C 0.9800
C15 H15A 0.9800
C15 H15B 0.9800
C15 H15C 0.9800
C16 H16A 0.9800
C16 H16B 0.9800
C16 H16C 0.9800
C17 H17A 0.9800
C17 H17B 0.9800
C17 H17C 0.9800
C18 H18A 0.9800
C18 H18B 0.9800
C18 H18C 0.9800
